data_2018516
loop_
_publ_author_name
'Qin, Na'
'Zhao, Chao-Wei'
'Ma, Jian-Ping'
'Liu, Qi-Kui'
'Dong, Yu-Bin'

_publ_section_title
;
 One-dimensional coordination polymers generated from a new triazole
 bridging ligand and Hg<i>X</i>~2~ (<i>X</i> = Cl, Br and I):
 characterization and luminescent properties
;
_journal_coeditor_code WQ3013
_journal_issue 6
_journal_name_full 'Acta Crystallographica Section C'
_journal_page_first m147
_journal_page_last m151
_journal_paper_doi 10.1107/S0108270112017659
_journal_volume 68
_journal_year 2012
_chemical_formula_iupac '[Hg3 I6 (C18 H14 N6)2], C2 H3 N'
_chemical_formula_moiety 'C36 H28 I6 Hg3 N12, C2 H3 N'
_chemical_formula_sum 'C38 H31 Hg3 I6 N13'
_chemical_formula_weight 2032.93
_chemical_name_systematic
;
<i>catena</i>-poly[[tris[diiodidomercury(II)]-bis{\m~3~-4-amino-
5-(pyridin-3-yl)-3-[4-(pyridin-4-yl)phenyl]-4<i>H</i>-1,2,4-triazole}]
acetonitrile monosolvate]
;
_space_group_IT_number 62
_symmetry_cell_setting orthorhombic
_symmetry_space_group_name_Hall '-P 2ac 2n'
_symmetry_space_group_name_H-M 'P n m a'
_atom_sites_solution_hydrogens geom
_atom_sites_solution_primary direct
_atom_sites_solution_secondary difmap
_audit_creation_method SHELXL-97
_cell_angle_alpha 90.00
_cell_angle_beta 90.00
_cell_angle_gamma 90.00
_cell_formula_units_Z 4
_cell_length_a 12.822(3)
_cell_length_b 28.976(7)
_cell_length_c 13.309(3)
_cell_measurement_reflns_used 7784
_cell_measurement_temperature 298(2)
_cell_measurement_theta_max 27.487
_cell_measurement_theta_min 2.314
_cell_volume 4945(2)
_computing_cell_refinement 'SMART (Bruker, 2003)'
_computing_data_collection 'SMART (Bruker, 2003)'
_computing_data_reduction 'SAINT (Bruker, 2003)'
_computing_molecular_graphics 'SHELXTL (Sheldrick, 2008)'
_computing_publication_material 'SHELXTL (Sheldrick, 2008)'
_computing_structure_refinement 'SHELXL97 (Sheldrick, 2008)'
_computing_structure_solution 'SHELXS97 (Sheldrick, 2008)'
_diffrn_ambient_temperature 298(2)
_diffrn_measured_fraction_theta_full 0.998
_diffrn_measured_fraction_theta_max 0.998
_diffrn_measurement_device_type 'Bruker SMART CCD area-detector'
_diffrn_measurement_method '\f and \w scans'
_diffrn_radiation_monochromator graphite
_diffrn_radiation_source 'fine-focus sealed tube'
_diffrn_radiation_type MoK\a
_diffrn_radiation_wavelength 0.71073
_diffrn_reflns_av_R_equivalents 0.0600
_diffrn_reflns_av_sigmaI/netI 0.0543
_diffrn_reflns_limit_h_max 15
_diffrn_reflns_limit_h_min -15
_diffrn_reflns_limit_k_max 32
_diffrn_reflns_limit_k_min -35
_diffrn_reflns_limit_l_max 16
_diffrn_reflns_limit_l_min -15
_diffrn_reflns_number 24554
_diffrn_reflns_theta_full 25.50
_diffrn_reflns_theta_max 25.50
_diffrn_reflns_theta_min 1.68
_exptl_absorpt_coefficient_mu 13.080
_exptl_absorpt_correction_T_max 0.6227
_exptl_absorpt_correction_T_min 0.0588
_exptl_absorpt_correction_type multi-scan
_exptl_absorpt_process_details '(SADABS; Bruker, 2003)'
_exptl_crystal_colour colourless
_exptl_crystal_density_diffrn 2.731
_exptl_crystal_density_method 'not measured'
_exptl_crystal_description plan
_exptl_crystal_F_000 3632
_exptl_crystal_size_max 0.50
_exptl_crystal_size_mid 0.20
_exptl_crystal_size_min 0.04
_refine_diff_density_max 2.597
_refine_diff_density_min -1.852
_refine_ls_extinction_method none
_refine_ls_goodness_of_fit_ref 1.042
_refine_ls_hydrogen_treatment constr
_refine_ls_matrix_type full
_refine_ls_number_parameters 280
_refine_ls_number_reflns 4701
_refine_ls_number_restraints 18
_refine_ls_restrained_S_all 1.040
_refine_ls_R_factor_all 0.0628
_refine_ls_R_factor_gt 0.0500
_refine_ls_shift/su_max 0.001
_refine_ls_shift/su_mean 0.000
_refine_ls_structure_factor_coef Fsqd
_refine_ls_weighting_details 'calc w=1/[\s^2^(Fo^2^)+(0.0671P)^2^+52.8532P] where P=(Fo^2^+2Fc^2^)/3'
_refine_ls_weighting_scheme calc
_refine_ls_wR_factor_gt 0.1276
_refine_ls_wR_factor_ref 0.1375
_reflns_number_gt 3888
_reflns_number_total 4701
_reflns_threshold_expression I>2sigma(I)
_cod_data_source_file wq3013.cif
_cod_data_source_block III
_cod_database_code 2018516
_cod_database_fobs_code 2018516

loop_
_symmetry_equiv_pos_as_xyz
'x, y, z'
'-x+1/2, -y, z+1/2'
'-x, y+1/2, -z'
'x+1/2, -y+1/2, -z+1/2'
'-x, -y, -z'
'x-1/2, y, -z-1/2'
'x, -y-1/2, z'
'-x-1/2, y-1/2, z-1/2'

loop_
_atom_site_type_symbol
_atom_site_label
_atom_site_fract_x
_atom_site_fract_y
_atom_site_fract_z
_atom_site_U_iso_or_equiv
_atom_site_adp_type
_atom_site_calc_flag
_atom_site_refinement_flags
_atom_site_occupancy
_atom_site_symmetry_multiplicity
C C1 0.2600(10) 0.5064(5) 0.4001(9) 0.057(4) Uani d . 1 1
H H1 0.2219 0.5022 0.3413 0.069 Uiso calc R 1 1
C C2 0.3397(11) 0.5365(5) 0.3982(8) 0.054(3) Uani d . 1 1
H H2 0.3564 0.5518 0.3389 0.065 Uiso calc R 1 1
C C3 0.3971(8) 0.5448(4) 0.4850(7) 0.030(2) Uani d . 1 1
C C4 0.3663(9) 0.5214(4) 0.5691(8) 0.042(3) Uani d . 1 1
H H4 0.3994 0.5271 0.6300 0.051 Uiso calc R 1 1
C C5 0.2876(9) 0.4899(4) 0.5644(8) 0.042(3) Uani d . 1 1
H H5 0.2715 0.4730 0.6218 0.051 Uiso calc R 1 1
C C6 0.4870(7) 0.5782(3) 0.4854(7) 0.027(2) Uani d . 1 1
C C7 0.5198(8) 0.5989(4) 0.3964(7) 0.036(2) Uani d . 1 1
H H7 0.4834 0.5931 0.3373 0.044 Uiso calc R 1 1
C C8 0.6039(9) 0.6274(4) 0.3944(8) 0.045(3) Uani d . 1 1
H H8 0.6225 0.6417 0.3344 0.054 Uiso calc R 1 1
C C9 0.6614(8) 0.6354(4) 0.4782(7) 0.035(2) Uani d . 1 1
H H9 0.7201 0.6542 0.4758 0.042 Uiso calc R 1 1
C C10 0.6301(8) 0.6146(3) 0.5691(7) 0.028(2) Uani d . 1 1
C C11 0.5450(7) 0.5865(4) 0.5712(7) 0.028(2) Uani d . 1 1
H H11 0.5255 0.5727 0.6314 0.034 Uiso calc R 1 1
C C12 0.7022(8) 0.6202(3) 0.6574(7) 0.029(2) Uani d . 1 1
C C13 0.7647(7) 0.6366(3) 0.8038(7) 0.028(2) Uani d . 1 1
C C14 0.7755(8) 0.6525(4) 0.9088(7) 0.033(2) Uani d . 1 1
C C15 0.8606(8) 0.6801(4) 0.9316(7) 0.034(2) Uani d . 1 1
H H15 0.9057 0.6886 0.8801 0.041 Uiso calc R 1 1
C C16 0.8154(10) 0.6831(4) 1.0988(8) 0.046(3) Uani d . 1 1
H H16 0.8285 0.6936 1.1636 0.055 Uiso calc R 1 1
C C17 0.7288(11) 0.6557(5) 1.0810(9) 0.059(4) Uani d . 1 1
H H17 0.6846 0.6474 1.1335 0.071 Uiso calc R 1 1
C C18 0.7089(9) 0.6407(5) 0.9837(8) 0.049(3) Uani d . 1 1
H H18 0.6505 0.6227 0.9700 0.059 Uiso calc R 1 1
C C19 0.922(2) 0.7500 0.638(2) 0.097(8) Uani d SU 1 2
C C20 0.967(4) 0.7500 0.536(3) 0.169(17) Uani d SU 1 2
H H20A 0.9771 0.7188 0.5134 0.253 Uiso calc PR 0.50 1
H H20B 1.0335 0.7656 0.5366 0.253 Uiso calc PR 0.50 1
H H20C 0.9210 0.7657 0.4905 0.253 Uiso calc PR 0.50 1
I I1 0.93194(8) 0.62394(4) 0.37414(6) 0.0631(3) Uani d . 1 1
I I2 1.03030(7) 0.52660(3) 0.66052(6) 0.0599(3) Uani d . 1 1
I I3 1.12891(13) 0.7500 0.88685(11) 0.0707(4) Uani d S 1 2
I I4 1.05389(15) 0.7500 1.24935(10) 0.0764(5) Uani d S 1 2
Hg Hg1 0.90889(4) 0.569653(17) 0.53010(3) 0.04264(16) Uani d . 1 1
Hg Hg2 1.02075(5) 0.7500 1.05464(4) 0.04159(19) Uani d S 1 2
N N1 0.2324(7) 0.4823(3) 0.4806(6) 0.040(2) Uani d . 1 1
N N2 0.8025(6) 0.6127(3) 0.6544(6) 0.0317(19) Uani d . 1 1
N N3 0.8420(7) 0.6234(3) 0.7481(6) 0.036(2) Uani d . 1 1
N N4 0.6741(6) 0.6355(3) 0.7499(5) 0.0287(17) Uani d . 1 1
N N5 0.5783(6) 0.6520(4) 0.7853(6) 0.040(2) Uani d . 1 1
H H5A 0.5646 0.6794 0.7504 0.060 Uiso d R 1 1
H H5B 0.5289 0.6298 0.7721 0.060 Uiso d R 1 1
N N6 0.8802(7) 0.6948(3) 1.0249(6) 0.035(2) Uani d . 1 1
N N7 0.902(2) 0.7500 0.711(2) 0.129(10) Uani d SU 1 2

loop_
_atom_site_aniso_label
_atom_site_aniso_U_11
_atom_site_aniso_U_22
_atom_site_aniso_U_33
_atom_site_aniso_U_12
_atom_site_aniso_U_13
_atom_site_aniso_U_23
C1 0.062(8) 0.072(10) 0.037(6) -0.038(7) -0.015(6) 0.004(6)
C2 0.071(9) 0.058(8) 0.033(5) -0.029(7) -0.010(5) 0.004(5)
C3 0.030(5) 0.025(5) 0.034(5) -0.004(4) -0.003(4) 0.002(4)
C4 0.038(6) 0.052(7) 0.037(5) -0.009(5) -0.005(5) 0.001(5)
C5 0.036(6) 0.052(7) 0.039(6) -0.011(5) 0.002(5) -0.001(5)
C6 0.027(5) 0.026(5) 0.027(4) -0.002(4) -0.001(4) -0.004(4)
C7 0.040(6) 0.041(6) 0.028(5) -0.008(5) -0.008(4) 0.002(4)
C8 0.052(7) 0.044(7) 0.038(6) -0.003(6) 0.002(5) 0.011(5)
C9 0.034(6) 0.027(6) 0.044(6) -0.001(4) 0.000(4) 0.001(4)
C10 0.037(5) 0.015(5) 0.033(5) -0.003(4) -0.006(4) -0.005(4)
C11 0.023(5) 0.035(6) 0.027(4) 0.000(4) -0.001(4) -0.006(4)
C12 0.033(5) 0.026(5) 0.029(5) -0.010(4) 0.000(4) -0.002(4)
C13 0.030(5) 0.025(5) 0.030(5) -0.006(4) -0.002(4) -0.005(4)
C14 0.038(6) 0.029(6) 0.032(5) -0.002(4) -0.002(4) 0.002(4)
C15 0.038(6) 0.036(6) 0.028(5) -0.010(5) -0.005(4) -0.004(4)
C16 0.052(7) 0.055(8) 0.032(5) -0.001(6) -0.010(5) -0.009(5)
C17 0.058(8) 0.085(11) 0.035(6) -0.014(7) 0.009(6) -0.003(6)
C18 0.034(6) 0.066(9) 0.048(6) -0.019(6) 0.005(5) -0.011(6)
C19 0.095(11) 0.096(12) 0.099(11) 0.000 0.006(9) 0.000
C20 0.177(19) 0.168(19) 0.162(19) 0.000 0.004(10) 0.000
I1 0.0694(6) 0.0741(7) 0.0458(5) -0.0059(5) 0.0160(4) 0.0063(4)
I2 0.0613(6) 0.0665(6) 0.0520(5) 0.0142(4) -0.0041(4) -0.0122(4)
I3 0.0941(11) 0.0454(8) 0.0725(8) 0.000 0.0119(8) 0.000
I4 0.1369(14) 0.0489(8) 0.0433(6) 0.000 -0.0357(7) 0.000
Hg1 0.0415(3) 0.0468(3) 0.0396(2) -0.0112(2) -0.00049(18) -0.00256(19)
Hg2 0.0483(4) 0.0382(4) 0.0383(3) 0.000 -0.0146(3) 0.000
N1 0.041(5) 0.040(5) 0.039(5) -0.005(4) -0.001(4) -0.014(4)
N2 0.022(4) 0.038(5) 0.035(4) -0.002(4) -0.005(3) -0.010(4)
N3 0.030(5) 0.047(6) 0.031(4) -0.002(4) 0.001(4) -0.009(4)
N4 0.024(4) 0.035(5) 0.028(4) -0.004(3) 0.003(3) -0.003(3)
N5 0.019(4) 0.063(7) 0.038(4) -0.002(4) -0.001(3) -0.008(4)
N6 0.044(5) 0.028(5) 0.034(4) -0.006(4) -0.012(4) -0.004(4)
N7 0.129(13) 0.133(13) 0.127(12) 0.000 -0.005(9) 0.000

loop_
_atom_type_symbol
_atom_type_description
_atom_type_scat_dispersion_real
_atom_type_scat_dispersion_imag
_atom_type_scat_source
C C 0.0033 0.0016 'International Tables Vol C Tables 4.2.6.8 and 6.1.1.4'
H H 0.0000 0.0000 'International Tables Vol C Tables 4.2.6.8 and 6.1.1.4'
N N 0.0061 0.0033 'International Tables Vol C Tables 4.2.6.8 and 6.1.1.4'
I I -0.4742 1.8119 'International Tables Vol C Tables 4.2.6.8 and 6.1.1.4'
Hg Hg -2.3894 9.2266 'International Tables Vol C Tables 4.2.6.8 and 6.1.1.4'

loop_
_geom_angle_atom_site_label_1
_geom_angle_atom_site_label_2
_geom_angle_atom_site_label_3
_geom_angle_site_symmetry_1
_geom_angle_site_symmetry_3
_geom_angle
N1 C1 C2 . . 124.0(11)
N1 C1 H1 . . 118.0
C2 C1 H1 . . 118.0
C1 C2 C3 . . 119.9(11)
C1 C2 H2 . . 120.0
C3 C2 H2 . . 120.0
C4 C3 C2 . . 116.3(10)
C4 C3 C6 . . 122.5(9)
C2 C3 C6 . . 121.3(9)
C5 C4 C3 . . 120.5(10)
C5 C4 H4 . . 119.7
C3 C4 H4 . . 119.7
N1 C5 C4 . . 122.7(10)
N1 C5 H5 . . 118.7
C4 C5 H5 . . 118.7
C11 C6 C7 . . 117.7(9)
C11 C6 C3 . . 121.8(9)
C7 C6 C3 . . 120.4(8)
C8 C7 C6 . . 121.2(9)
C8 C7 H7 . . 119.4
C6 C7 H7 . . 119.4
C9 C8 C7 . . 121.3(10)
C9 C8 H8 . . 119.4
C7 C8 H8 . . 119.4
C8 C9 C10 . . 118.5(10)
C8 C9 H9 . . 120.7
C10 C9 H9 . . 120.7
C11 C10 C9 . . 120.1(9)
C11 C10 C12 . . 122.8(9)
C9 C10 C12 . . 116.7(9)
C10 C11 C6 . . 121.2(9)
C10 C11 H11 . . 119.4
C6 C11 H11 . . 119.4
N2 C12 N4 . . 110.0(8)
N2 C12 C10 . . 124.3(9)
N4 C12 C10 . . 125.6(9)
N3 C13 N4 . . 110.0(8)
N3 C13 C14 . . 124.1(9)
N4 C13 C14 . . 125.8(9)
C18 C14 C15 . . 118.8(9)
C18 C14 C13 . . 123.9(10)
C15 C14 C13 . . 117.4(9)
N6 C15 C14 . . 122.4(10)
N6 C15 H15 . . 118.8
C14 C15 H15 . . 118.8
N6 C16 C17 . . 121.3(10)
N6 C16 H16 . . 119.3
C17 C16 H16 . . 119.3
C16 C17 C18 . . 119.1(11)
C16 C17 H17 . . 120.5
C18 C17 H17 . . 120.5
C14 C18 C17 . . 119.3(11)
C14 C18 H18 . . 120.4
C17 C18 H18 . . 120.4
N7 C19 C20 . . 172(4)
C19 C20 H20A . . 109.5
C19 C20 H20B . . 109.5
H20A C20 H20B . . 109.5
C19 C20 H20C . . 109.5
H20A C20 H20C . . 109.5
H20B C20 H20C . . 109.5
N1 Hg1 N2 5_666 . 86.5(3)
N1 Hg1 I1 5_666 . 114.9(2)
N2 Hg1 I1 . . 106.8(2)
N1 Hg1 I2 5_666 . 101.0(2)
N2 Hg1 I2 . . 97.08(19)
I1 Hg1 I2 . . 137.44(4)
N6 Hg2 N6 . 7_575 81.9(4)
N6 Hg2 I4 . . 106.2(2)
N6 Hg2 I4 7_575 . 106.2(2)
N6 Hg2 I3 . . 104.6(2)
N6 Hg2 I3 7_575 . 104.6(2)
I4 Hg2 I3 . . 138.85(7)
C1 N1 C5 . . 116.4(10)
C1 N1 Hg1 . 5_666 119.5(7)
C5 N1 Hg1 . 5_666 124.1(7)
C12 N2 N3 . . 107.3(8)
C12 N2 Hg1 . . 130.2(6)
N3 N2 Hg1 . . 120.9(6)
C13 N3 N2 . . 107.6(8)
C12 N4 C13 . . 105.1(8)
C12 N4 N5 . . 130.5(8)
C13 N4 N5 . . 124.1(7)
N4 N5 H5A . . 106.7
N4 N5 H5B . . 107.6
H5A N5 H5B . . 111.6
C16 N6 C15 . . 119.2(9)
C16 N6 Hg2 . . 120.5(7)
C15 N6 Hg2 . . 119.9(7)

loop_
_geom_bond_atom_site_label_1
_geom_bond_atom_site_label_2
_geom_bond_site_symmetry_2
_geom_bond_distance
C1 N1 . 1.327(15)
C1 C2 . 1.344(16)
C1 H1 . 0.9300
C2 C3 . 1.390(14)
C2 H2 . 0.9300
C3 C4 . 1.366(15)
C3 C6 . 1.506(13)
C4 C5 . 1.363(15)
C4 H4 . 0.9300
C5 N1 . 1.340(14)
C5 H5 . 0.9300
C6 C11 . 1.385(13)
C6 C7 . 1.392(14)
C7 C8 . 1.358(16)
C7 H7 . 0.9300
C8 C9 . 1.357(15)
C8 H8 . 0.9300
C9 C10 . 1.410(14)
C9 H9 . 0.9300
C10 C11 . 1.361(14)
C10 C12 . 1.504(13)
C11 H11 . 0.9300
C12 N2 . 1.305(13)
C12 N4 . 1.356(12)
C13 N3 . 1.296(12)
C13 N4 . 1.366(12)
C13 C14 . 1.477(13)
C14 C18 . 1.356(15)
C14 C15 . 1.386(14)
C15 N6 . 1.337(12)
C15 H15 . 0.9300
C16 N6 . 1.331(15)
C16 C17 . 1.386(18)
C16 H16 . 0.9300
C17 C18 . 1.391(16)
C17 H17 . 0.9300
C18 H18 . 0.9300
C19 N7 . 1.00(4)
C19 C20 . 1.47(4)
C20 H20A . 0.9600
C20 H20B . 0.9600
C20 H20C . 0.9600
I1 Hg1 . 2.6211(11)
I2 Hg1 . 2.6444(11)
I3 Hg2 . 2.6287(17)
I4 Hg2 . 2.6258(14)
Hg1 N1 5_666 2.359(9)
Hg1 N2 . 2.481(8)
Hg2 N6 . 2.442(9)
Hg2 N6 7_575 2.442(9)
N1 Hg1 5_666 2.359(9)
N2 N3 . 1.381(11)
N4 N5 . 1.400(11)
N5 H5A . 0.9360
N5 H5B . 0.9187

loop_
_geom_hbond_atom_site_label_D
_geom_hbond_atom_site_label_H
_geom_hbond_atom_site_label_A
_geom_hbond_site_symmetry_A
_geom_hbond_distance_DH
_geom_hbond_distance_HA
_geom_hbond_distance_DA
_geom_hbond_angle_DHA
N5 H5B N3 6_557 0.92 2.42 3.173(12) 139.3
N5 H5A I3 6_557 0.94 2.86 3.706(10) 150.2
C7 H7 I1 6_556 0.93 3.02 3.842(10) 147.5

loop_
_geom_torsion_atom_site_label_1
_geom_torsion_atom_site_label_2
_geom_torsion_atom_site_label_3
_geom_torsion_atom_site_label_4
_geom_torsion_site_symmetry_1
_geom_torsion_site_symmetry_4
_geom_torsion
N1 C1 C2 C3 . . -2(2)
C1 C2 C3 C4 . . -1.0(19)
C1 C2 C3 C6 . . 179.8(12)
C2 C3 C4 C5 . . 3.8(18)
C6 C3 C4 C5 . . -177.0(10)
C3 C4 C5 N1 . . -4.3(19)
C4 C3 C6 C11 . . 1.2(16)
C2 C3 C6 C11 . . -179.6(11)
C4 C3 C6 C7 . . 175.8(11)
C2 C3 C6 C7 . . -5.1(16)
C11 C6 C7 C8 . . -1.9(16)
C3 C6 C7 C8 . . -176.7(10)
C6 C7 C8 C9 . . 2.4(19)
C7 C8 C9 C10 . . -2.0(17)
C8 C9 C10 C11 . . 1.1(16)
C8 C9 C10 C12 . . 173.7(10)
C9 C10 C11 C6 . . -0.7(15)
C12 C10 C11 C6 . . -172.8(9)
C7 C6 C11 C10 . . 1.1(15)
C3 C6 C11 C10 . . 175.8(9)
C11 C10 C12 N2 . . 123.8(11)
C9 C10 C12 N2 . . -48.6(14)
C11 C10 C12 N4 . . -59.0(14)
C9 C10 C12 N4 . . 128.7(11)
N3 C13 C14 C18 . . -138.5(12)
N4 C13 C14 C18 . . 44.3(17)
N3 C13 C14 C15 . . 39.9(15)
N4 C13 C14 C15 . . -137.4(11)
C18 C14 C15 N6 . . 1.2(17)
C13 C14 C15 N6 . . -177.3(10)
N6 C16 C17 C18 . . -1(2)
C15 C14 C18 C17 . . -1.3(19)
C13 C14 C18 C17 . . 177.0(12)
C16 C17 C18 C14 . . 1(2)
C2 C1 N1 C5 . . 1(2)
C2 C1 N1 Hg1 . 5_666 -179.5(12)
C4 C5 N1 C1 . . 1.6(18)
C4 C5 N1 Hg1 . 5_666 -177.5(9)
N4 C12 N2 N3 . . -0.1(11)
C10 C12 N2 N3 . . 177.6(9)
N4 C12 N2 Hg1 . . 165.1(6)
C10 C12 N2 Hg1 . . -17.2(15)
N1 Hg1 N2 C12 5_666 . -36.9(9)
I1 Hg1 N2 C12 . . 78.1(9)
I2 Hg1 N2 C12 . . -137.6(9)
N1 Hg1 N2 N3 5_666 . 126.5(8)
I1 Hg1 N2 N3 . . -118.4(7)
I2 Hg1 N2 N3 . . 25.9(7)
N4 C13 N3 N2 . . -0.4(11)
C14 C13 N3 N2 . . -178.0(9)
C12 N2 N3 C13 . . 0.3(11)
Hg1 N2 N3 C13 . . -166.6(7)
N2 C12 N4 C13 . . -0.2(11)
C10 C12 N4 C13 . . -177.8(9)
N2 C12 N4 N5 . . 173.1(10)
C10 C12 N4 N5 . . -4.5(16)
N3 C13 N4 C12 . . 0.3(11)
C14 C13 N4 C12 . . 177.9(9)
N3 C13 N4 N5 . . -173.4(9)
C14 C13 N4 N5 . . 4.1(15)
C17 C16 N6 C15 . . 0.7(18)
C17 C16 N6 Hg2 . . 173.1(10)
C14 C15 N6 C16 . . -0.9(17)
C14 C15 N6 Hg2 . . -173.3(8)
N6 Hg2 N6 C16 7_575 . -83.0(9)
I4 Hg2 N6 C16 . . 21.6(9)
I3 Hg2 N6 C16 . . 173.9(8)
N6 Hg2 N6 C15 7_575 . 89.3(8)
I4 Hg2 N6 C15 . . -166.1(8)
I3 Hg2 N6 C15 . . -13.7(8)
